data_1569727
loop_
_publ_author_name
'Yang, Bo'
'Yan, Suqiong'
'Li, Chengbo'
'Ma, Hui'
'Feng, Fanda'
'Zhang, Yuan'
'Huang, Wei'

_publ_section_title
;
 Mn(iii)-mediated C-P bond activation of diphosphines: toward a highly
 emissive phosphahelicene cation scaffold and modulated circularly
 polarized luminescence.
;
_journal_issue 38
_journal_name_full 'Chemical science'
_journal_page_first 10446
_journal_page_last 10457
_journal_paper_doi 10.1039/d3sc03201a
_journal_volume 14
_journal_year 2023
_chemical_absolute_configuration S
_chemical_formula_sum 'C58 H44 O2 P2'
_chemical_formula_weight 834.87
_chemical_name_systematic (6,6'-bis(4-methoxyphenyl)-[1,1'-binaphthalene]-2,2'-diyl)bis(diphenylphosphane)
_space_group_crystal_system triclinic
_space_group_IT_number 1
_space_group_name_Hall 'P 1'
_space_group_name_H-M_alt 'P 1'
_atom_sites_solution_hydrogens geom
_audit_creation_method SHELXL-2014/7
_audit_update_record
;
2022-12-09 deposited with the CCDC.	2023-08-11 downloaded from the CCDC.
;
_cell_angle_alpha 95.700(3)
_cell_angle_beta 99.414(3)
_cell_angle_gamma 101.148(4)
_cell_formula_units_Z 2
_cell_length_a 9.2214(9)
_cell_length_b 13.2109(12)
_cell_length_c 18.8909(16)
_cell_measurement_reflns_used 9648
_cell_measurement_temperature 200(2)
_cell_measurement_theta_max 55.047
_cell_measurement_theta_min 4.583
_cell_volume 2207.0(4)
_computing_structure_refinement 'SHELXL-2014/7 (Sheldrick, 2014)'
_diffrn_ambient_temperature 200(2)
_diffrn_measured_fraction_theta_full 0.986
_diffrn_measured_fraction_theta_max 0.983
_diffrn_measurement_device_type 'CCD area detector'
_diffrn_measurement_method 'phi and omega scans'
_diffrn_radiation_type MoK\a
_diffrn_radiation_wavelength 0.71073
_diffrn_reflns_av_R_equivalents 0.0423
_diffrn_reflns_av_unetI/netI 0.0709
_diffrn_reflns_Laue_measured_fraction_full 0.986
_diffrn_reflns_Laue_measured_fraction_max 0.983
_diffrn_reflns_limit_h_max 12
_diffrn_reflns_limit_h_min -11
_diffrn_reflns_limit_k_max 17
_diffrn_reflns_limit_k_min -16
_diffrn_reflns_limit_l_max 22
_diffrn_reflns_limit_l_min -24
_diffrn_reflns_number 20889
_diffrn_reflns_point_group_measured_fraction_full 0.701
_diffrn_reflns_point_group_measured_fraction_max 0.686
_diffrn_reflns_theta_full 25.242
_diffrn_reflns_theta_max 27.553
_diffrn_reflns_theta_min 2.050
_exptl_absorpt_coefficient_mu 0.143
_exptl_crystal_colour colorless
_exptl_crystal_density_diffrn 1.256
_exptl_crystal_description block
_exptl_crystal_F_000 876
_exptl_crystal_size_max 0.100
_exptl_crystal_size_mid 0.100
_exptl_crystal_size_min 0.100
_refine_diff_density_max 0.797
_refine_diff_density_min -0.258
_refine_diff_density_rms 0.050
_refine_ls_abs_structure_details
;
 Flack x determined using 3179 quotients [(I+)-(I-)]/[(I+)+(I-)]
 (Parsons, Flack and Wagner, Acta Cryst. B69 (2013) 249-259).
;
_refine_ls_abs_structure_Flack 0.07(5)
_refine_ls_extinction_method none
_refine_ls_goodness_of_fit_ref 1.035
_refine_ls_hydrogen_treatment constr
_refine_ls_matrix_type full
_refine_ls_number_parameters 1121
_refine_ls_number_reflns 13951
_refine_ls_number_restraints 3
_refine_ls_restrained_S_all 1.035
_refine_ls_R_factor_all 0.0556
_refine_ls_R_factor_gt 0.0461
_refine_ls_shift/su_max 0.000
_refine_ls_shift/su_mean 0.000
_refine_ls_structure_factor_coef Fsqd
_refine_ls_weighting_details 'w=1/[\s^2^(Fo^2^)+(0.0670P)^2^+0.2138P] where P=(Fo^2^+2Fc^2^)/3'
_refine_ls_weighting_scheme calc
_refine_ls_wR_factor_gt 0.1212
_refine_ls_wR_factor_ref 0.1313
_reflns_Friedel_coverage 0.394
_reflns_Friedel_fraction_full 0.416
_reflns_Friedel_fraction_max 0.388
_reflns_number_gt 12229
_reflns_number_total 13951
_reflns_threshold_expression 'I > 2\s(I)'
_cod_data_source_file d3sc03201a2.cif
_cod_data_source_block 20220320YB12B3_0m
_cod_depositor_comments 'Adding full bibliography for 1569716--1569732.cif.'
_cod_database_code 1569727
_shelx_shelxl_version_number 2014/7
_shelx_space_group_comment
;
The symmetry employed for this shelxl refinement is uniquely defined
by the following loop, which should always be used as a source of
symmetry information in preference to the above space-group names.
They are only intended as comments.
;
_shelx_estimated_absorpt_t_min 0.986
_shelx_estimated_absorpt_t_max 0.986

loop_
_space_group_symop_operation_xyz
'x, y, z'

loop_
_atom_site_label
_atom_site_type_symbol
_atom_site_fract_x
_atom_site_fract_y
_atom_site_fract_z
_atom_site_U_iso_or_equiv
_atom_site_adp_type
_atom_site_occupancy
_atom_site_site_symmetry_order
_atom_site_calc_flag
_atom_site_refinement_flags_posn
_atom_site_refinement_flags_adp
_atom_site_refinement_flags_occupancy
_atom_site_disorder_assembly
_atom_site_disorder_group
C1 C 0.8759(4) 0.5473(3) 0.82449(17) 0.0299(7) Uani 1 1 d . . . . .
C2 C 0.9356(4) 0.5068(3) 0.76772(17) 0.0283(7) Uani 1 1 d . . . . .
C3 C 1.0328(4) 0.5750(2) 0.73313(18) 0.0278(7) Uani 1 1 d . . . . .
C4 C 1.1025(4) 0.5383(3) 0.67697(19) 0.0336(8) Uani 1 1 d . . . . .
H4 H 1.0835 0.4657 0.6610 0.040 Uiso 1 1 calc R U . . .
C5 C 1.1962(5) 0.6053(3) 0.6456(2) 0.0368(8) Uani 1 1 d . . . . .
H5 H 1.2443 0.5780 0.6095 0.044 Uiso 1 1 calc R U . . .
C6 C 1.2238(4) 0.7146(3) 0.66524(18) 0.0323(8) Uani 1 1 d . . . . .
C7 C 1.1560(4) 0.7508(3) 0.71925(18) 0.0303(7) Uani 1 1 d . . . . .
H7 H 1.1724 0.8238 0.7329 0.036 Uiso 1 1 calc R U . . .
C8 C 1.0636(4) 0.6843(3) 0.75517(17) 0.0281(7) Uani 1 1 d . . . . .
C9 C 0.9988(4) 0.7231(3) 0.81180(18) 0.0320(8) Uani 1 1 d . . . . .
H9 H 1.0169 0.7960 0.8264 0.038 Uiso 1 1 calc R U . . .
C10 C 0.9104(4) 0.6565(3) 0.84590(18) 0.0314(7) Uani 1 1 d . . . . .
H10 H 0.8707 0.6841 0.8851 0.038 Uiso 1 1 calc R U . . .
C11 C 1.3242(4) 0.7876(3) 0.63056(19) 0.0342(8) Uani 1 1 d . . . . .
C12 C 1.3488(5) 0.7645(3) 0.5610(2) 0.0401(9) Uani 1 1 d . . . . .
H12 H 1.2980 0.6992 0.5339 0.048 Uiso 1 1 calc R U . . .
C13 C 1.4441(5) 0.8325(3) 0.52920(19) 0.0385(9) Uani 1 1 d . . . . .
H13 H 1.4583 0.8139 0.4813 0.046 Uiso 1 1 calc R U . . .
C14 C 1.5191(5) 0.9290(3) 0.56846(19) 0.0363(8) Uani 1 1 d . . . . .
C15 C 1.4929(5) 0.9543(3) 0.6372(2) 0.0411(9) Uani 1 1 d . . . . .
H15 H 1.5403 1.0208 0.6635 0.049 Uiso 1 1 calc R U . . .
C16 C 1.4002(5) 0.8858(3) 0.6683(2) 0.0383(9) Uani 1 1 d . . . . .
H16 H 1.3868 0.9047 0.7162 0.046 Uiso 1 1 calc R U . . .
C17 C 1.6687(5) 0.9709(4) 0.4793(2) 0.0480(10) Uani 1 1 d . . . . .
H17A H 1.5847 0.9540 0.4379 0.072 Uiso 1 1 calc R U . . .
H17B H 1.7114 0.9093 0.4859 0.072 Uiso 1 1 calc R U . . .
H17C H 1.7463 1.0276 0.4701 0.072 Uiso 1 1 calc R U . . .
C18 C 0.8968(4) 0.3922(3) 0.74083(18) 0.0283(7) Uani 1 1 d . . . . .
C19 C 0.7823(4) 0.3516(3) 0.68200(18) 0.0300(7) Uani 1 1 d . . . . .
C20 C 0.7440(4) 0.2421(3) 0.65999(19) 0.0321(7) Uani 1 1 d . . . . .
H20 H 0.6659 0.2141 0.6195 0.039 Uiso 1 1 calc R U . . .
C21 C 0.8173(4) 0.1765(3) 0.69587(19) 0.0312(7) Uani 1 1 d . . . . .
H21 H 0.7877 0.1035 0.6809 0.037 Uiso 1 1 calc R U . . .
C22 C 0.9374(4) 0.2163(2) 0.75534(17) 0.0281(7) Uani 1 1 d . . . . .
C23 C 1.0147(4) 0.1498(3) 0.79347(18) 0.0285(7) Uani 1 1 d . . . . .
H23 H 0.9819 0.0766 0.7803 0.034 Uiso 1 1 calc R U . . .
C24 C 1.1361(4) 0.1876(3) 0.84910(19) 0.0307(7) Uani 1 1 d . . . . .
C25 C 1.1809(5) 0.2975(3) 0.86826(19) 0.0361(8) Uani 1 1 d . . . . .
H25 H 1.2663 0.3257 0.9053 0.043 Uiso 1 1 calc R U . . .
C26 C 1.1042(4) 0.3633(3) 0.83484(19) 0.0342(8) Uani 1 1 d . . . . .
H26 H 1.1352 0.4361 0.8504 0.041 Uiso 1 1 calc R U . . .
C27 C 0.9799(4) 0.3262(3) 0.77766(18) 0.0284(7) Uani 1 1 d . . . . .
C28 C 1.2195(4) 0.1160(3) 0.88583(19) 0.0316(7) Uani 1 1 d . . . . .
C29 C 1.2270(5) 0.0209(3) 0.84851(19) 0.0368(8) Uani 1 1 d . . . . .
H29 H 1.1750 0.0011 0.7999 0.044 Uiso 1 1 calc R U . . .
C30 C 1.3085(5) -0.0445(3) 0.88107(19) 0.0382(9) Uani 1 1 d . . . . .
H30 H 1.3124 -0.1087 0.8547 0.046 Uiso 1 1 calc R U . . .
C31 C 1.3853(4) -0.0171(3) 0.95230(19) 0.0342(8) Uani 1 1 d . . . . .
C32 C 1.3771(5) 0.0748(3) 0.99062(19) 0.0372(8) Uani 1 1 d . . . . .
H32 H 1.4279 0.0937 1.0395 0.045 Uiso 1 1 calc R U . . .
C33 C 1.2937(5) 0.1401(3) 0.95726(19) 0.0353(8) Uani 1 1 d . . . . .
H33 H 1.2875 0.2032 0.9843 0.042 Uiso 1 1 calc R U . . .
C34 C 1.5688(5) -0.0531(4) 1.0450(2) 0.0482(10) Uani 1 1 d . . . . .
H34A H 1.5154 -0.0371 1.0841 0.072 Uiso 1 1 calc R U . . .
H34B H 1.6409 0.0095 1.0398 0.072 Uiso 1 1 calc R U . . .
H34C H 1.6228 -0.1082 1.0567 0.072 Uiso 1 1 calc R U . . .
C35 C 0.8714(5) 0.4583(3) 0.9566(2) 0.0367(8) Uani 1 1 d . . . . .
C36 C 0.8142(6) 0.3874(4) 1.0000(2) 0.0509(11) Uani 1 1 d . . . . .
H36 H 0.7159 0.3452 0.9847 0.061 Uiso 1 1 calc R U . . .
C37 C 0.9006(7) 0.3779(5) 1.0656(3) 0.0683(15) Uani 1 1 d . . . . .
H37 H 0.8610 0.3292 1.0950 0.082 Uiso 1 1 calc R U . . .
C38 C 1.0419(7) 0.4382(5) 1.0880(3) 0.0684(15) Uani 1 1 d . . . . .
H38 H 1.0992 0.4331 1.1336 0.082 Uiso 1 1 calc R U . . .
C39 C 1.1015(7) 0.5066(4) 1.0445(3) 0.0678(15) Uani 1 1 d . . . . .
H39 H 1.2015 0.5464 1.0591 0.081 Uiso 1 1 calc R U . . .
C40 C 1.0153(6) 0.5175(3) 0.9790(3) 0.0529(11) Uani 1 1 d . . . . .
H40 H 1.0559 0.5659 0.9497 0.064 Uiso 1 1 calc R U . . .
C41 C 0.6262(4) 0.5445(3) 0.8931(2) 0.0354(8) Uani 1 1 d . . . . .
C42 C 0.6239(6) 0.5863(4) 0.9627(2) 0.0521(11) Uani 1 1 d . . . . .
H42 H 0.6926 0.5734 1.0023 0.062 Uiso 1 1 calc R U . . .
C43 C 0.5208(8) 0.6474(4) 0.9749(3) 0.0723(17) Uani 1 1 d . . . . .
H43 H 0.5197 0.6758 1.0230 0.087 Uiso 1 1 calc R U . . .
C44 C 0.4220(7) 0.6668(4) 0.9191(3) 0.0671(15) Uani 1 1 d . . . . .
H44 H 0.3526 0.7088 0.9282 0.081 Uiso 1 1 calc R U . . .
C45 C 0.4222(6) 0.6254(4) 0.8488(3) 0.0635(14) Uani 1 1 d . . . . .
H45 H 0.3529 0.6388 0.8096 0.076 Uiso 1 1 calc R U . . .
C46 C 0.5230(5) 0.5650(4) 0.8361(2) 0.0510(11) Uani 1 1 d . . . . .
H46 H 0.5228 0.5365 0.7879 0.061 Uiso 1 1 calc R U . . .
C47 C 0.4886(5) 0.3651(3) 0.6157(2) 0.0363(8) Uani 1 1 d . . . . .
C48 C 0.4257(5) 0.3345(3) 0.6744(2) 0.0440(9) Uani 1 1 d . . . . .
H48 H 0.4876 0.3457 0.7211 0.053 Uiso 1 1 calc R U . . .
C49 C 0.2758(5) 0.2884(3) 0.6663(3) 0.0502(11) Uani 1 1 d . . . . .
H49 H 0.2358 0.2671 0.7070 0.060 Uiso 1 1 calc R U . . .
C50 C 0.1835(6) 0.2730(4) 0.5991(3) 0.0579(13) Uani 1 1 d . . . . .
H50 H 0.0796 0.2421 0.5935 0.070 Uiso 1 1 calc R U . . .
C51 C 0.2431(6) 0.3027(4) 0.5404(3) 0.0577(13) Uani 1 1 d . . . . .
H51 H 0.1799 0.2921 0.4940 0.069 Uiso 1 1 calc R U . . .
C52 C 0.3953(5) 0.3484(4) 0.5481(2) 0.0472(10) Uani 1 1 d . . . . .
H52 H 0.4354 0.3681 0.5070 0.057 Uiso 1 1 calc R U . . .
C53 C 0.7383(4) 0.4309(3) 0.5452(2) 0.0372(8) Uani 1 1 d . . . . .
C54 C 0.7074(7) 0.5060(4) 0.5022(3) 0.0586(13) Uani 1 1 d . . . . .
H54 H 0.6575 0.5573 0.5195 0.070 Uiso 1 1 calc R U . . .
C55 C 0.7472(8) 0.5084(5) 0.4347(3) 0.0745(17) Uani 1 1 d . . . . .
H55 H 0.7226 0.5599 0.4060 0.089 Uiso 1 1 calc R U . . .
C56 C 0.8224(6) 0.4362(4) 0.4092(3) 0.0587(12) Uani 1 1 d . . . . .
H56 H 0.8523 0.4386 0.3635 0.070 Uiso 1 1 calc R U . . .
C57 C 0.8534(6) 0.3608(4) 0.4506(2) 0.0524(11) Uani 1 1 d . . . . .
H57 H 0.9033 0.3098 0.4329 0.063 Uiso 1 1 calc R U . . .
C58 C 0.8129(5) 0.3579(3) 0.5180(2) 0.0465(10) Uani 1 1 d . . . . .
H58 H 0.8364 0.3055 0.5461 0.056 Uiso 1 1 calc R U . . .
C59 C 0.4796(4) 1.0950(3) 0.29158(18) 0.0327(8) Uani 1 1 d . . . . .
C60 C 0.3662(4) 1.0070(3) 0.28063(17) 0.0282(7) Uani 1 1 d . . . . .
C61 C 0.2846(4) 0.9809(3) 0.33723(17) 0.0305(7) Uani 1 1 d . . . . .
C62 C 0.1610(4) 0.8956(3) 0.32743(18) 0.0332(8) Uani 1 1 d . . . . .
H62 H 0.1282 0.8538 0.2815 0.040 Uiso 1 1 calc R U . . .
C63 C 0.0878(5) 0.8722(3) 0.38293(19) 0.0371(8) Uani 1 1 d . . . . .
H63 H 0.0044 0.8149 0.3748 0.045 Uiso 1 1 calc R U . . .
C64 C 0.1337(5) 0.9318(3) 0.45250(19) 0.0354(8) Uani 1 1 d . . . . .
C65 C 0.2531(4) 1.0153(3) 0.46228(19) 0.0350(8) Uani 1 1 d . . . . .
H65 H 0.2852 1.0559 0.5086 0.042 Uiso 1 1 calc R U . . .
C66 C 0.3295(4) 1.0428(3) 0.40599(18) 0.0322(8) Uani 1 1 d . . . . .
C67 C 0.4496(4) 1.1302(3) 0.41669(19) 0.0351(8) Uani 1 1 d . . . . .
H67 H 0.4807 1.1713 0.4629 0.042 Uiso 1 1 calc R U . . .
C68 C 0.5216(5) 1.1563(3) 0.3614(2) 0.0366(8) Uani 1 1 d . . . . .
H68 H 0.6010 1.2163 0.3694 0.044 Uiso 1 1 calc R U . . .
C69 C 0.0529(5) 0.9051(3) 0.51252(19) 0.0373(8) Uani 1 1 d . . . . .
C70 C -0.0296(5) 0.8063(3) 0.5151(2) 0.0461(10) Uani 1 1 d . . . . .
H70 H -0.0336 0.7522 0.4773 0.055 Uiso 1 1 calc R U . . .
C71 C -0.1065(6) 0.7836(4) 0.5708(2) 0.0493(10) Uani 1 1 d . . . . .
H71 H -0.1625 0.7152 0.5708 0.059 Uiso 1 1 calc R U . . .
C72 C -0.1008(6) 0.8615(4) 0.6265(2) 0.0484(11) Uani 1 1 d . . . . .
C73 C -0.0169(6) 0.9591(4) 0.6260(2) 0.0528(12) Uani 1 1 d . . . . .
H73 H -0.0110 1.0122 0.6648 0.063 Uiso 1 1 calc R U . . .
C74 C 0.0591(5) 0.9822(3) 0.5705(2) 0.0450(10) Uani 1 1 d . . . . .
H74 H 0.1160 1.0506 0.5715 0.054 Uiso 1 1 calc R U . . .
C75 C -0.2774(6) 0.7559(5) 0.6808(3) 0.0656(15) Uani 1 1 d . . . . .
H75A H -0.2268 0.6971 0.6797 0.098 Uiso 1 1 calc R U . . .
H75B H -0.3542 0.7470 0.6369 0.098 Uiso 1 1 calc R U . . .
H75C H -0.3251 0.7586 0.7235 0.098 Uiso 1 1 calc R U . . .
C76 C 0.3258(4) 0.9338(3) 0.21048(17) 0.0282(7) Uani 1 1 d . . . . .
C77 C 0.3860(4) 0.8459(3) 0.20357(18) 0.0315(7) Uani 1 1 d . . . . .
C78 C 0.3449(5) 0.7783(3) 0.13677(19) 0.0351(8) Uani 1 1 d . . . . .
H78 H 0.3878 0.7188 0.1315 0.042 Uiso 1 1 calc R U . . .
C79 C 0.2455(5) 0.7968(3) 0.08003(18) 0.0362(8) Uani 1 1 d . . . . .
H79 H 0.2201 0.7501 0.0361 0.043 Uiso 1 1 calc R U . . .
C80 C 0.1801(4) 0.8851(3) 0.08627(18) 0.0304(7) Uani 1 1 d . . . . .
C81 C 0.0768(4) 0.9054(3) 0.02815(18) 0.0329(8) Uani 1 1 d . . . . .
H81 H 0.0522 0.8591 -0.0159 0.039 Uiso 1 1 calc R U . . .
C82 C 0.0102(4) 0.9906(3) 0.03347(19) 0.0346(8) Uani 1 1 d . . . . .
C83 C 0.0507(5) 1.0576(3) 0.1003(2) 0.0380(9) Uani 1 1 d . . . . .
H83 H 0.0052 1.1158 0.1059 0.046 Uiso 1 1 calc R U . . .
C84 C 0.1518(5) 1.0415(3) 0.15650(19) 0.0370(8) Uani 1 1 d . . . . .
H84 H 0.1771 1.0897 0.1997 0.044 Uiso 1 1 calc R U . . .
C85 C 0.2208(4) 0.9545(3) 0.15235(18) 0.0298(7) Uani 1 1 d . . . . .
C86 C -0.0973(4) 1.0115(3) -0.02722(19) 0.0357(8) Uani 1 1 d . . . . .
C87 C -0.1901(5) 0.9302(3) -0.0782(2) 0.0422(9) Uani 1 1 d . . . . .
H87 H -0.1811 0.8605 -0.0742 0.051 Uiso 1 1 calc R U . . .
C88 C -0.2933(5) 0.9493(4) -0.1334(2) 0.0506(11) Uani 1 1 d . . . . .
H88 H -0.3532 0.8931 -0.1676 0.061 Uiso 1 1 calc R U . . .
C89 C -0.3110(5) 1.0504(3) -0.13994(19) 0.0409(9) Uani 1 1 d . . . . .
C90 C -0.2202(5) 1.1320(3) -0.0908(2) 0.0399(9) Uani 1 1 d . . . . .
H90 H -0.2294 1.2016 -0.0951 0.048 Uiso 1 1 calc R U . . .
C91 C -0.1159(5) 1.1114(3) -0.0355(2) 0.0388(8) Uani 1 1 d . . . . .
H91 H -0.0549 1.1680 -0.0021 0.047 Uiso 1 1 calc R U . . .
C92 C -0.4555(6) 1.1610(4) -0.1968(2) 0.0524(11) Uani 1 1 d . . . . .
H92A H -0.3686 1.2126 -0.2034 0.079 Uiso 1 1 calc R U . . .
H92B H -0.4846 1.1814 -0.1507 0.079 Uiso 1 1 calc R U . . .
H92C H -0.5398 1.1572 -0.2367 0.079 Uiso 1 1 calc R U . . .
C93 C 0.7713(4) 1.1715(3) 0.26366(19) 0.0339(8) Uani 1 1 d . . . . .
C94 C 0.8321(5) 1.1066(3) 0.3093(2) 0.0424(9) Uani 1 1 d . . . . .
H94 H 0.7681 1.0471 0.3204 0.051 Uiso 1 1 calc R U . . .
C95 C 0.9836(5) 1.1281(4) 0.3384(2) 0.0480(10) Uani 1 1 d . . . . .
H95 H 1.0228 1.0838 0.3697 0.058 Uiso 1 1 calc R U . . .
C96 C 1.0791(5) 1.2134(4) 0.3224(2) 0.0500(11) Uani 1 1 d . . . . .
H96 H 1.1838 1.2268 0.3417 0.060 Uiso 1 1 calc R U . . .
C97 C 1.0212(5) 1.2790(4) 0.2783(2) 0.0493(10) Uani 1 1 d . . . . .
H97 H 1.0861 1.3384 0.2677 0.059 Uiso 1 1 calc R U . . .
C98 C 0.8677(5) 1.2581(3) 0.2493(2) 0.0423(9) Uani 1 1 d . . . . .
H98 H 0.8288 1.3039 0.2192 0.051 Uiso 1 1 calc R U . . .
C99 C 0.5212(4) 1.2530(3) 0.1979(2) 0.0378(8) Uani 1 1 d . . . . .
C100 C 0.5452(5) 1.2856(3) 0.1315(2) 0.0473(10) Uani 1 1 d . . . . .
H100 H 0.5907 1.2455 0.1005 0.057 Uiso 1 1 calc R U . . .
C101 C 0.5042(6) 1.3745(4) 0.1102(3) 0.0581(13) Uani 1 1 d . . . . .
H101 H 0.5218 1.3957 0.0652 0.070 Uiso 1 1 calc R U . . .
C102 C 0.4369(6) 1.4329(4) 0.1551(3) 0.0622(13) Uani 1 1 d . . . . .
H102 H 0.4073 1.4938 0.1405 0.075 Uiso 1 1 calc R U . . .
C103 C 0.4130(6) 1.4028(4) 0.2203(3) 0.0606(13) Uani 1 1 d . . . . .
H103 H 0.3681 1.4436 0.2511 0.073 Uiso 1 1 calc R U . . .
C104 C 0.4540(6) 1.3129(4) 0.2419(3) 0.0508(11) Uani 1 1 d . . . . .
H104 H 0.4360 1.2925 0.2871 0.061 Uiso 1 1 calc R U . . .
C105 C 0.4003(5) 0.7040(3) 0.30785(19) 0.0362(8) Uani 1 1 d . . . . .
C106 C 0.2520(5) 0.6589(3) 0.2753(2) 0.0450(10) Uani 1 1 d . . . . .
H106 H 0.2081 0.6816 0.2323 0.054 Uiso 1 1 calc R U . . .
C107 C 0.1678(6) 0.5811(4) 0.3050(3) 0.0555(12) Uani 1 1 d . . . . .
H107 H 0.0665 0.5515 0.2825 0.067 Uiso 1 1 calc R U . . .
C108 C 0.2299(6) 0.5465(4) 0.3669(3) 0.0573(12) Uani 1 1 d . . . . .
H108 H 0.1715 0.4935 0.3872 0.069 Uiso 1 1 calc R U . . .
C109 C 0.3757(7) 0.5885(4) 0.3991(2) 0.0562(12) Uani 1 1 d . . . . .
H109 H 0.4192 0.5637 0.4413 0.067 Uiso 1 1 calc R U . . .
C110 C 0.4608(6) 0.6674(3) 0.3703(2) 0.0477(10) Uani 1 1 d . . . . .
H110 H 0.5617 0.6968 0.3935 0.057 Uiso 1 1 calc R U . . .
C111 C 0.6471(5) 0.7638(3) 0.23295(19) 0.0365(8) Uani 1 1 d . . . . .
C112 C 0.6676(5) 0.6626(3) 0.2338(3) 0.0489(10) Uani 1 1 d . . . . .
H112 H 0.6091 0.6157 0.2585 0.059 Uiso 1 1 calc R U . . .
C113 C 0.7766(6) 0.6299(4) 0.1975(3) 0.0607(13) Uani 1 1 d . . . . .
H113 H 0.7914 0.5608 0.1982 0.073 Uiso 1 1 calc R U . . .
C114 C 0.8605(6) 0.6961(4) 0.1617(3) 0.0570(12) Uani 1 1 d . . . . .
H114 H 0.9321 0.6728 0.1368 0.068 Uiso 1 1 calc R U . . .
C115 C 0.8414(5) 0.7979(4) 0.1616(3) 0.0546(12) Uani 1 1 d . . . . .
H115 H 0.9002 0.8445 0.1368 0.065 Uiso 1 1 calc R U . . .
C116 C 0.7372(5) 0.8310(3) 0.1974(2) 0.0439(9) Uani 1 1 d . . . . .
H116 H 0.7263 0.9011 0.1979 0.053 Uiso 1 1 calc R U . . .
O1 O 1.6161(4) 1.0026(2) 0.54300(15) 0.0459(7) Uani 1 1 d . . . . .
O2 O 1.4630(4) -0.0875(2) 0.97872(14) 0.0442(7) Uani 1 1 d . . . . .
O3 O -0.1705(4) 0.8497(3) 0.68432(16) 0.0586(9) Uani 1 1 d . . . . .
O4 O -0.4170(4) 1.0619(2) -0.19626(15) 0.0506(8) Uani 1 1 d . . . . .
P1 P 0.75144(11) 0.46017(7) 0.86894(5) 0.0328(2) Uani 1 1 d . . . . .
P2 P 0.68315(11) 0.43912(7) 0.63400(5) 0.0336(2) Uani 1 1 d . . . . .
P3 P 0.57449(11) 1.12987(7) 0.21733(5) 0.0347(2) Uani 1 1 d . . . . .
P4 P 0.51521(11) 0.81828(7) 0.28011(5) 0.0347(2) Uani 1 1 d . . . . .

loop_
_atom_site_aniso_label
_atom_site_aniso_U_11
_atom_site_aniso_U_22
_atom_site_aniso_U_33
_atom_site_aniso_U_23
_atom_site_aniso_U_13
_atom_site_aniso_U_12
C1 0.032(2) 0.0240(16) 0.0315(16) -0.0022(12) 0.0013(14) 0.0064(14)
C2 0.0279(18) 0.0252(16) 0.0293(15) -0.0019(12) -0.0010(13) 0.0077(14)
C3 0.0223(17) 0.0246(16) 0.0342(16) -0.0014(12) 0.0013(13) 0.0052(13)
C4 0.031(2) 0.0285(17) 0.0402(18) -0.0048(13) 0.0097(15) 0.0064(15)
C5 0.038(2) 0.0318(18) 0.0405(19) -0.0046(14) 0.0125(16) 0.0077(16)
C6 0.0286(19) 0.0324(18) 0.0319(17) -0.0011(13) 0.0017(14) 0.0026(15)
C7 0.032(2) 0.0240(16) 0.0321(16) 0.0008(12) 0.0029(14) 0.0033(14)
C8 0.0269(18) 0.0253(16) 0.0308(16) -0.0002(12) 0.0014(13) 0.0076(14)
C9 0.037(2) 0.0224(16) 0.0358(17) -0.0017(13) 0.0085(15) 0.0066(15)
C10 0.036(2) 0.0284(17) 0.0307(16) -0.0023(12) 0.0084(14) 0.0098(15)
C11 0.031(2) 0.0345(18) 0.0336(17) 0.0016(13) 0.0043(14) 0.0029(16)
C12 0.041(2) 0.039(2) 0.0361(18) -0.0037(15) 0.0047(16) 0.0067(18)
C13 0.043(2) 0.042(2) 0.0296(17) 0.0019(14) 0.0096(15) 0.0065(18)
C14 0.033(2) 0.039(2) 0.0360(18) 0.0079(14) 0.0064(15) 0.0053(16)
C15 0.041(2) 0.039(2) 0.0367(19) -0.0036(15) 0.0042(16) -0.0016(18)
C16 0.040(2) 0.038(2) 0.0329(18) -0.0003(14) 0.0075(16) 0.0003(17)
C17 0.048(3) 0.061(3) 0.042(2) 0.0186(18) 0.0165(18) 0.016(2)
C18 0.0250(18) 0.0256(16) 0.0335(16) -0.0023(12) 0.0082(13) 0.0046(13)
C19 0.0286(19) 0.0292(17) 0.0320(16) -0.0015(13) 0.0059(13) 0.0084(14)
C20 0.0281(19) 0.0279(17) 0.0370(18) -0.0020(13) 0.0024(14) 0.0041(14)
C21 0.0250(18) 0.0243(16) 0.0410(18) -0.0026(13) 0.0050(14) 0.0018(14)
C22 0.0267(18) 0.0235(16) 0.0331(17) -0.0022(12) 0.0105(13) 0.0017(13)
C23 0.0281(19) 0.0239(15) 0.0331(16) -0.0002(12) 0.0090(13) 0.0039(14)
C24 0.032(2) 0.0256(16) 0.0360(17) 0.0017(13) 0.0107(14) 0.0080(14)
C25 0.035(2) 0.0294(18) 0.0394(19) -0.0054(14) -0.0025(15) 0.0086(16)
C26 0.036(2) 0.0240(16) 0.0391(18) -0.0049(13) 0.0018(15) 0.0071(15)
C27 0.0256(18) 0.0261(16) 0.0339(16) 0.0006(12) 0.0083(13) 0.0056(13)
C28 0.032(2) 0.0295(17) 0.0347(17) 0.0032(13) 0.0100(14) 0.0073(15)
C29 0.045(2) 0.0316(18) 0.0342(18) 0.0000(14) 0.0055(16) 0.0125(17)
C30 0.046(2) 0.0328(19) 0.0353(18) -0.0010(14) 0.0042(16) 0.0126(18)
C31 0.036(2) 0.0315(18) 0.0371(18) 0.0080(14) 0.0083(15) 0.0102(16)
C32 0.044(2) 0.0380(19) 0.0291(17) 0.0024(14) 0.0059(15) 0.0108(17)
C33 0.039(2) 0.0311(18) 0.0354(18) -0.0024(13) 0.0081(15) 0.0088(16)
C34 0.050(3) 0.059(3) 0.040(2) 0.0122(18) 0.0039(18) 0.022(2)
C35 0.041(2) 0.0338(19) 0.0372(18) 0.0025(14) 0.0083(16) 0.0122(17)
C36 0.051(3) 0.062(3) 0.043(2) 0.0142(19) 0.0142(19) 0.014(2)
C37 0.073(4) 0.090(4) 0.051(3) 0.032(3) 0.019(3) 0.020(3)
C38 0.075(4) 0.080(4) 0.050(3) 0.018(2) -0.003(3) 0.024(3)
C39 0.060(4) 0.060(3) 0.071(3) 0.014(2) -0.020(3) 0.006(3)
C40 0.055(3) 0.043(2) 0.055(2) 0.0133(18) -0.004(2) 0.005(2)
C41 0.034(2) 0.0302(18) 0.0426(19) -0.0008(14) 0.0132(16) 0.0054(15)
C42 0.067(3) 0.052(3) 0.044(2) 0.0031(18) 0.019(2) 0.023(2)
C43 0.090(5) 0.065(3) 0.076(4) -0.002(3) 0.038(3) 0.036(3)
C44 0.062(4) 0.054(3) 0.100(4) 0.008(3) 0.035(3) 0.031(3)
C45 0.046(3) 0.055(3) 0.087(4) -0.004(2) 0.002(3) 0.021(2)
C46 0.045(3) 0.052(3) 0.054(2) -0.0081(19) 0.000(2) 0.019(2)
C47 0.036(2) 0.0319(18) 0.0411(19) -0.0016(14) 0.0046(16) 0.0139(16)
C48 0.042(2) 0.048(2) 0.043(2) 0.0011(17) 0.0098(17) 0.0133(19)
C49 0.040(3) 0.051(3) 0.065(3) 0.005(2) 0.021(2) 0.015(2)
C50 0.032(2) 0.052(3) 0.089(4) -0.002(2) 0.010(2) 0.011(2)
C51 0.037(3) 0.064(3) 0.062(3) -0.007(2) -0.008(2) 0.008(2)
C52 0.038(2) 0.053(2) 0.046(2) -0.0013(18) -0.0005(18) 0.010(2)
C53 0.029(2) 0.040(2) 0.0388(19) 0.0011(15) 0.0003(15) 0.0064(16)
C54 0.070(4) 0.053(3) 0.064(3) 0.019(2) 0.023(3) 0.025(3)
C55 0.093(5) 0.076(4) 0.074(4) 0.039(3) 0.035(3) 0.034(3)
C56 0.058(3) 0.069(3) 0.053(3) 0.013(2) 0.023(2) 0.009(3)
C57 0.048(3) 0.061(3) 0.051(2) -0.001(2) 0.013(2) 0.018(2)
C58 0.045(3) 0.052(3) 0.045(2) 0.0059(18) 0.0081(18) 0.018(2)
C59 0.031(2) 0.0342(18) 0.0317(17) -0.0015(13) 0.0040(14) 0.0093(15)
C60 0.0271(18) 0.0293(16) 0.0286(16) 0.0006(12) 0.0044(13) 0.0090(14)
C61 0.032(2) 0.0306(17) 0.0284(16) -0.0002(12) 0.0036(13) 0.0101(15)
C62 0.034(2) 0.0363(19) 0.0275(16) -0.0041(13) 0.0071(14) 0.0058(16)
C63 0.038(2) 0.0332(19) 0.0381(19) -0.0013(14) 0.0074(16) 0.0054(16)
C64 0.038(2) 0.0378(19) 0.0335(17) 0.0024(14) 0.0090(15) 0.0152(17)
C65 0.037(2) 0.041(2) 0.0277(16) 0.0001(13) 0.0029(14) 0.0149(17)
C66 0.032(2) 0.0368(19) 0.0283(16) -0.0004(13) 0.0024(13) 0.0141(16)
C67 0.034(2) 0.0366(19) 0.0305(17) -0.0057(13) -0.0010(14) 0.0097(16)
C68 0.036(2) 0.0297(18) 0.0392(19) -0.0034(14) 0.0027(15) 0.0025(16)
C69 0.039(2) 0.048(2) 0.0311(17) 0.0058(15) 0.0090(15) 0.0199(18)
C70 0.052(3) 0.048(2) 0.042(2) 0.0039(17) 0.0158(18) 0.016(2)
C71 0.052(3) 0.056(3) 0.047(2) 0.0151(18) 0.016(2) 0.018(2)
C72 0.049(3) 0.073(3) 0.0356(19) 0.0194(19) 0.0161(18) 0.032(2)
C73 0.069(3) 0.069(3) 0.033(2) 0.0095(18) 0.0174(19) 0.035(3)
C74 0.053(3) 0.049(2) 0.037(2) 0.0029(16) 0.0129(18) 0.017(2)
C75 0.054(3) 0.104(4) 0.054(3) 0.037(3) 0.025(2) 0.027(3)
C76 0.0259(18) 0.0281(16) 0.0292(15) -0.0022(12) 0.0079(13) 0.0029(14)
C77 0.032(2) 0.0314(17) 0.0311(16) -0.0001(13) 0.0078(13) 0.0067(15)
C78 0.037(2) 0.0294(17) 0.0385(18) -0.0022(14) 0.0076(15) 0.0097(16)
C79 0.041(2) 0.0375(19) 0.0290(17) -0.0061(13) 0.0057(15) 0.0105(17)
C80 0.0290(19) 0.0306(17) 0.0304(16) -0.0023(13) 0.0090(14) 0.0038(15)
C81 0.0297(19) 0.0370(19) 0.0289(16) -0.0036(13) 0.0051(13) 0.0041(15)
C82 0.030(2) 0.0380(19) 0.0336(18) 0.0007(14) 0.0052(14) 0.0062(16)
C83 0.040(2) 0.0367(19) 0.0380(19) -0.0037(15) 0.0055(16) 0.0150(17)
C84 0.037(2) 0.039(2) 0.0330(17) -0.0073(14) 0.0039(15) 0.0107(17)
C85 0.0276(19) 0.0305(17) 0.0295(16) -0.0002(13) 0.0060(13) 0.0031(14)
C86 0.032(2) 0.042(2) 0.0330(17) 0.0012(14) 0.0080(15) 0.0085(16)
C87 0.041(2) 0.041(2) 0.041(2) -0.0041(16) 0.0014(17) 0.0113(18)
C88 0.051(3) 0.054(3) 0.043(2) -0.0081(18) -0.0031(19) 0.017(2)
C89 0.039(2) 0.055(2) 0.0288(17) 0.0008(15) 0.0051(15) 0.0138(19)
C90 0.040(2) 0.042(2) 0.041(2) 0.0091(15) 0.0118(16) 0.0083(18)
C91 0.032(2) 0.043(2) 0.0371(19) 0.0008(15) 0.0067(15) 0.0001(17)
C92 0.049(3) 0.067(3) 0.044(2) 0.012(2) 0.0044(19) 0.020(2)
C93 0.034(2) 0.0336(19) 0.0349(17) -0.0012(13) 0.0100(14) 0.0082(16)
C94 0.042(2) 0.035(2) 0.053(2) 0.0079(16) 0.0112(18) 0.0111(18)
C95 0.043(3) 0.049(2) 0.055(2) 0.0044(19) 0.0088(19) 0.021(2)
C96 0.032(2) 0.061(3) 0.054(2) 0.000(2) 0.0053(18) 0.009(2)
C97 0.039(3) 0.052(3) 0.052(2) 0.0030(19) 0.0091(19) -0.002(2)
C98 0.037(2) 0.044(2) 0.046(2) 0.0094(16) 0.0100(17) 0.0044(18)
C99 0.030(2) 0.0351(19) 0.044(2) 0.0019(15) 0.0025(15) 0.0023(16)
C100 0.048(3) 0.047(2) 0.043(2) 0.0054(17) 0.0039(18) 0.004(2)
C101 0.059(3) 0.056(3) 0.057(3) 0.022(2) 0.001(2) 0.006(2)
C102 0.048(3) 0.053(3) 0.085(4) 0.024(2) 0.002(3) 0.011(2)
C103 0.049(3) 0.050(3) 0.088(4) 0.013(2) 0.020(3) 0.018(2)
C104 0.053(3) 0.051(3) 0.056(2) 0.0135(19) 0.021(2) 0.018(2)
C105 0.036(2) 0.0365(19) 0.0351(18) -0.0007(14) 0.0071(15) 0.0091(17)
C106 0.045(3) 0.045(2) 0.047(2) 0.0095(17) 0.0116(18) 0.012(2)
C107 0.046(3) 0.054(3) 0.067(3) 0.010(2) 0.016(2) 0.005(2)
C108 0.066(4) 0.053(3) 0.058(3) 0.015(2) 0.025(2) 0.010(3)
C109 0.069(4) 0.057(3) 0.045(2) 0.013(2) 0.012(2) 0.014(3)
C110 0.053(3) 0.050(2) 0.041(2) 0.0044(17) 0.0080(18) 0.013(2)
C111 0.035(2) 0.0363(19) 0.0365(18) 0.0000(14) 0.0027(15) 0.0080(16)
C112 0.045(3) 0.038(2) 0.066(3) 0.0062(18) 0.015(2) 0.0126(19)
C113 0.052(3) 0.055(3) 0.082(3) 0.001(2) 0.021(3) 0.025(3)
C114 0.038(3) 0.077(4) 0.059(3) -0.001(2) 0.015(2) 0.019(2)
C115 0.034(2) 0.075(3) 0.053(3) 0.007(2) 0.0093(19) 0.008(2)
C116 0.038(2) 0.042(2) 0.050(2) 0.0086(17) 0.0075(18) 0.0030(18)
O1 0.0482(19) 0.0460(16) 0.0407(14) 0.0085(12) 0.0138(13) -0.0028(14)
O2 0.0520(19) 0.0418(15) 0.0416(14) 0.0065(11) 0.0033(13) 0.0209(14)
O3 0.065(2) 0.082(2) 0.0443(17) 0.0227(15) 0.0273(15) 0.032(2)
O4 0.052(2) 0.0610(19) 0.0374(14) 0.0025(12) -0.0022(13) 0.0192(16)
P1 0.0330(5) 0.0301(5) 0.0361(5) 0.0022(3) 0.0089(4) 0.0077(4)
P2 0.0307(5) 0.0306(5) 0.0375(5) -0.0014(3) 0.0015(4) 0.0092(4)
P3 0.0342(5) 0.0327(5) 0.0349(4) -0.0012(3) 0.0073(4) 0.0041(4)
P4 0.0342(5) 0.0337(5) 0.0347(4) -0.0013(3) 0.0042(4) 0.0086(4)

loop_
_atom_type_symbol
_atom_type_description
_atom_type_scat_dispersion_real
_atom_type_scat_dispersion_imag
_atom_type_scat_source
C C 0.0033 0.0016 'International Tables Vol C Tables 4.2.6.8 and 6.1.1.4'
H H 0.0000 0.0000 'International Tables Vol C Tables 4.2.6.8 and 6.1.1.4'
P P 0.1023 0.0942 'International Tables Vol C Tables 4.2.6.8 and 6.1.1.4'
O O 0.0106 0.0060 'International Tables Vol C Tables 4.2.6.8 and 6.1.1.4'

loop_
_geom_angle_atom_site_label_1
_geom_angle_atom_site_label_2
_geom_angle_atom_site_label_3
_geom_angle
_geom_angle_site_symmetry_1
_geom_angle_site_symmetry_3
_geom_angle_publ_flag
C2 C1 C10 119.0(3) . . ?
C2 C1 P1 119.9(3) . . ?
C10 C1 P1 121.0(3) . . ?
C1 C2 C3 119.8(3) . . ?
C1 C2 C18 121.0(3) . . ?
C3 C2 C18 119.1(3) . . ?
C4 C3 C8 117.6(3) . . ?
C4 C3 C2 122.6(3) . . ?
C8 C3 C2 119.8(3) . . ?
C5 C4 C3 121.2(3) . . ?
C5 C4 H4 119.4 . . ?
C3 C4 H4 119.4 . . ?
C4 C5 C6 121.8(3) . . ?
C4 C5 H5 119.1 . . ?
C6 C5 H5 119.1 . . ?
C7 C6 C5 117.3(4) . . ?
C7 C6 C11 120.8(3) . . ?
C5 C6 C11 121.9(3) . . ?
C6 C7 C8 122.8(3) . . ?
C6 C7 H7 118.6 . . ?
C8 C7 H7 118.6 . . ?
C7 C8 C9 121.8(3) . . ?
C7 C8 C3 119.2(3) . . ?
C9 C8 C3 119.0(3) . . ?
C10 C9 C8 120.4(3) . . ?
C10 C9 H9 119.8 . . ?
C8 C9 H9 119.8 . . ?
C9 C10 C1 121.9(3) . . ?
C9 C10 H10 119.0 . . ?
C1 C10 H10 119.0 . . ?
C12 C11 C16 116.6(4) . . ?
C12 C11 C6 123.0(3) . . ?
C16 C11 C6 120.3(3) . . ?
C13 C12 C11 122.8(4) . . ?
C13 C12 H12 118.6 . . ?
C11 C12 H12 118.6 . . ?
C12 C13 C14 119.1(3) . . ?
C12 C13 H13 120.4 . . ?
C14 C13 H13 120.4 . . ?
O1 C14 C15 116.6(3) . . ?
O1 C14 C13 124.6(3) . . ?
C15 C14 C13 118.8(4) . . ?
C16 C15 C14 121.3(4) . . ?
C16 C15 H15 119.3 . . ?
C14 C15 H15 119.3 . . ?
C15 C16 C11 121.2(4) . . ?
C15 C16 H16 119.4 . . ?
C11 C16 H16 119.4 . . ?
O1 C17 H17A 109.5 . . ?
O1 C17 H17B 109.5 . . ?
H17A C17 H17B 109.5 . . ?
O1 C17 H17C 109.5 . . ?
H17A C17 H17C 109.5 . . ?
H17B C17 H17C 109.5 . . ?
C19 C18 C27 120.9(3) . . ?
C19 C18 C2 120.6(3) . . ?
C27 C18 C2 118.4(3) . . ?
C18 C19 C20 119.1(3) . . ?
C18 C19 P2 119.7(3) . . ?
C20 C19 P2 121.2(3) . . ?
C21 C20 C19 121.4(3) . . ?
C21 C20 H20 119.3 . . ?
C19 C20 H20 119.3 . . ?
C20 C21 C22 120.6(3) . . ?
C20 C21 H21 119.7 . . ?
C22 C21 H21 119.7 . . ?
C23 C22 C21 121.6(3) . . ?
C23 C22 C27 119.3(3) . . ?
C21 C22 C27 119.1(3) . . ?
C24 C23 C22 122.2(3) . . ?
C24 C23 H23 118.9 . . ?
C22 C23 H23 118.9 . . ?
C23 C24 C25 117.5(3) . . ?
C23 C24 C28 121.0(3) . . ?
C25 C24 C28 121.5(3) . . ?
C26 C25 C24 121.6(3) . . ?
C26 C25 H25 119.2 . . ?
C24 C25 H25 119.2 . . ?
C25 C26 C27 121.8(3) . . ?
C25 C26 H26 119.1 . . ?
C27 C26 H26 119.1 . . ?
C26 C27 C18 123.7(3) . . ?
C26 C27 C22 117.5(3) . . ?
C18 C27 C22 118.8(3) . . ?
C33 C28 C29 117.3(3) . . ?
C33 C28 C24 122.2(3) . . ?
C29 C28 C24 120.5(3) . . ?
C30 C29 C28 121.1(3) . . ?
C30 C29 H29 119.5 . . ?
C28 C29 H29 119.5 . . ?
C29 C30 C31 120.4(3) . . ?
C29 C30 H30 119.8 . . ?
C31 C30 H30 119.8 . . ?
O2 C31 C32 125.1(3) . . ?
O2 C31 C30 115.3(3) . . ?
C32 C31 C30 119.6(3) . . ?
C31 C32 C33 119.5(3) . . ?
C31 C32 H32 120.3 . . ?
C33 C32 H32 120.3 . . ?
C28 C33 C32 122.0(3) . . ?
C28 C33 H33 119.0 . . ?
C32 C33 H33 119.0 . . ?
O2 C34 H34A 109.5 . . ?
O2 C34 H34B 109.5 . . ?
H34A C34 H34B 109.5 . . ?
O2 C34 H34C 109.5 . . ?
H34A C34 H34C 109.5 . . ?
H34B C34 H34C 109.5 . . ?
C40 C35 C36 119.0(4) . . ?
C40 C35 P1 124.2(3) . . ?
C36 C35 P1 116.6(3) . . ?
C35 C36 C37 120.2(5) . . ?
C35 C36 H36 119.9 . . ?
C37 C36 H36 119.9 . . ?
C38 C37 C36 120.4(5) . . ?
C38 C37 H37 119.8 . . ?
C36 C37 H37 119.8 . . ?
C37 C38 C39 120.0(5) . . ?
C37 C38 H38 120.0 . . ?
C39 C38 H38 120.0 . . ?
C38 C39 C40 120.0(5) . . ?
C38 C39 H39 120.0 . . ?
C40 C39 H39 120.0 . . ?
C35 C40 C39 120.4(5) . . ?
C35 C40 H40 119.8 . . ?
C39 C40 H40 119.8 . . ?
C42 C41 C46 118.4(4) . . ?
C42 C41 P1 124.9(3) . . ?
C46 C41 P1 116.7(3) . . ?
C41 C42 C43 120.0(5) . . ?
C41 C42 H42 120.0 . . ?
C43 C42 H42 120.0 . . ?
C44 C43 C42 120.8(5) . . ?
C44 C43 H43 119.6 . . ?
C42 C43 H43 119.6 . . ?
C43 C44 C45 120.1(4) . . ?
C43 C44 H44 120.0 . . ?
C45 C44 H44 120.0 . . ?
C46 C45 C44 119.6(5) . . ?
C46 C45 H45 120.2 . . ?
C44 C45 H45 120.2 . . ?
C45 C46 C41 121.1(4) . . ?
C45 C46 H46 119.5 . . ?
C41 C46 H46 119.5 . . ?
C52 C47 C48 118.1(4) . . ?
C52 C47 P2 123.6(3) . . ?
C48 C47 P2 117.8(3) . . ?
C49 C48 C47 121.5(4) . . ?
C49 C48 H48 119.3 . . ?
C47 C48 H48 119.3 . . ?
C48 C49 C50 120.1(5) . . ?
C48 C49 H49 120.0 . . ?
C50 C49 H49 120.0 . . ?
C51 C50 C49 119.5(5) . . ?
C51 C50 H50 120.3 . . ?
C49 C50 H50 120.3 . . ?
C50 C51 C52 120.7(4) . . ?
C50 C51 H51 119.7 . . ?
C52 C51 H51 119.7 . . ?
C47 C52 C51 120.2(5) . . ?
C47 C52 H52 119.9 . . ?
C51 C52 H52 119.9 . . ?
C54 C53 C58 117.2(4) . . ?
C54 C53 P2 117.0(3) . . ?
C58 C53 P2 125.8(3) . . ?
C55 C54 C53 121.8(5) . . ?
C55 C54 H54 119.1 . . ?
C53 C54 H54 119.1 . . ?
C56 C55 C54 120.1(5) . . ?
C56 C55 H55 119.9 . . ?
C54 C55 H55 119.9 . . ?
C57 C56 C55 119.1(5) . . ?
C57 C56 H56 120.5 . . ?
C55 C56 H56 120.5 . . ?
C56 C57 C58 120.9(4) . . ?
C56 C57 H57 119.6 . . ?
C58 C57 H57 119.6 . . ?
C57 C58 C53 121.0(4) . . ?
C57 C58 H58 119.5 . . ?
C53 C58 H58 119.5 . . ?
C60 C59 C68 119.2(3) . . ?
C60 C59 P3 119.4(2) . . ?
C68 C59 P3 121.4(3) . . ?
C59 C60 C61 120.4(3) . . ?
C59 C60 C76 121.9(3) . . ?
C61 C60 C76 117.7(3) . . ?
C62 C61 C66 118.3(3) . . ?
C62 C61 C60 122.8(3) . . ?
C66 C61 C60 119.0(3) . . ?
C63 C62 C61 121.0(3) . . ?
C63 C62 H62 119.5 . . ?
C61 C62 H62 119.5 . . ?
C62 C63 C64 121.4(4) . . ?
C62 C63 H63 119.3 . . ?
C64 C63 H63 119.3 . . ?
C65 C64 C63 117.9(4) . . ?
C65 C64 C69 121.4(3) . . ?
C63 C64 C69 120.7(4) . . ?
C64 C65 C66 122.3(3) . . ?
C64 C65 H65 118.9 . . ?
C66 C65 H65 118.9 . . ?
C65 C66 C67 121.4(3) . . ?
C65 C66 C61 119.1(4) . . ?
C67 C66 C61 119.5(3) . . ?
C68 C67 C66 120.6(3) . . ?
C68 C67 H67 119.7 . . ?
C66 C67 H67 119.7 . . ?
C67 C68 C59 121.2(4) . . ?
C67 C68 H68 119.4 . . ?
C59 C68 H68 119.4 . . ?
C70 C69 C74 116.9(4) . . ?
C70 C69 C64 123.4(3) . . ?
C74 C69 C64 119.7(4) . . ?
C69 C70 C71 122.4(4) . . ?
C69 C70 H70 118.8 . . ?
C71 C70 H70 118.8 . . ?
C72 C71 C70 119.4(5) . . ?
C72 C71 H71 120.3 . . ?
C70 C71 H71 120.3 . . ?
O3 C72 C73 115.5(4) . . ?
O3 C72 C71 125.4(5) . . ?
C73 C72 C71 119.1(4) . . ?
C72 C73 C74 121.7(4) . . ?
C72 C73 H73 119.2 . . ?
C74 C73 H73 119.2 . . ?
C73 C74 C69 120.4(4) . . ?
C73 C74 H74 119.8 . . ?
C69 C74 H74 119.8 . . ?
O3 C75 H75A 109.5 . . ?
O3 C75 H75B 109.5 . . ?
H75A C75 H75B 109.5 . . ?
O3 C75 H75C 109.5 . . ?
H75A C75 H75C 109.5 . . ?
H75B C75 H75C 109.5 . . ?
C77 C76 C85 120.5(3) . . ?
C77 C76 C60 120.4(3) . . ?
C85 C76 C60 119.0(3) . . ?
C76 C77 C78 118.9(3) . . ?
C76 C77 P4 119.8(2) . . ?
C78 C77 P4 121.3(3) . . ?
C79 C78 C77 121.8(3) . . ?
C79 C78 H78 119.1 . . ?
C77 C78 H78 119.1 . . ?
C78 C79 C80 120.4(3) . . ?
C78 C79 H79 119.8 . . ?
C80 C79 H79 119.8 . . ?
C81 C80 C79 121.2(3) . . ?
C81 C80 C85 120.0(3) . . ?
C79 C80 C85 118.8(3) . . ?
C82 C81 C80 122.1(3) . . ?
C82 C81 H81 119.0 . . ?
C80 C81 H81 119.0 . . ?
C81 C82 C83 116.9(3) . . ?
C81 C82 C86 121.9(3) . . ?
C83 C82 C86 121.2(3) . . ?
C84 C83 C82 122.5(3) . . ?
C84 C83 H83 118.8 . . ?
C82 C83 H83 118.8 . . ?
C83 C84 C85 121.6(3) . . ?
C83 C84 H84 119.2 . . ?
C85 C84 H84 119.2 . . ?
C84 C85 C80 117.0(3) . . ?
C84 C85 C76 123.4(3) . . ?
C80 C85 C76 119.6(3) . . ?
C91 C86 C87 116.7(4) . . ?
C91 C86 C82 121.8(3) . . ?
C87 C86 C82 121.5(4) . . ?
C88 C87 C86 121.5(4) . . ?
C88 C87 H87 119.2 . . ?
C86 C87 H87 119.2 . . ?
C87 C88 C89 120.6(4) . . ?
C87 C88 H88 119.7 . . ?
C89 C88 H88 119.7 . . ?
O4 C89 C90 124.5(4) . . ?
O4 C89 C88 116.4(4) . . ?
C90 C89 C88 119.1(4) . . ?
C91 C90 C89 119.7(4) . . ?
C91 C90 H90 120.2 . . ?
C89 C90 H90 120.2 . . ?
C86 C91 C90 122.5(4) . . ?
C86 C91 H91 118.8 . . ?
C90 C91 H91 118.8 . . ?
O4 C92 H92A 109.5 . . ?
O4 C92 H92B 109.5 . . ?
H92A C92 H92B 109.5 . . ?
O4 C92 H92C 109.5 . . ?
H92A C92 H92C 109.5 . . ?
H92B C92 H92C 109.5 . . ?
C98 C93 C94 118.1(4) . . ?
C98 C93 P3 122.8(3) . . ?
C94 C93 P3 118.7(3) . . ?
C95 C94 C93 120.8(4) . . ?
C95 C94 H94 119.6 . . ?
C93 C94 H94 119.6 . . ?
C94 C95 C96 120.6(4) . . ?
C94 C95 H95 119.7 . . ?
C96 C95 H95 119.7 . . ?
C95 C96 C97 119.5(4) . . ?
C95 C96 H96 120.2 . . ?
C97 C96 H96 120.2 . . ?
C96 C97 C98 120.1(4) . . ?
C96 C97 H97 119.9 . . ?
C98 C97 H97 119.9 . . ?
C93 C98 C97 120.9(4) . . ?
C93 C98 H98 119.6 . . ?
C97 C98 H98 119.6 . . ?
C104 C99 C100 118.0(4) . . ?
C104 C99 P3 125.4(3) . . ?
C100 C99 P3 116.5(3) . . ?
C101 C100 C99 121.3(4) . . ?
C101 C100 H100 119.3 . . ?
C99 C100 H100 119.3 . . ?
C100 C101 C102 119.5(5) . . ?
C100 C101 H101 120.2 . . ?
C102 C101 H101 120.2 . . ?
C103 C102 C101 120.1(5) . . ?
C103 C102 H102 119.9 . . ?
C101 C102 H102 119.9 . . ?
C102 C103 C104 120.5(5) . . ?
C102 C103 H103 119.7 . . ?
C104 C103 H103 119.7 . . ?
C99 C104 C103 120.4(4) . . ?
C99 C104 H104 119.8 . . ?
C103 C104 H104 119.8 . . ?
C110 C105 C106 117.8(4) . . ?
C110 C105 P4 117.3(3) . . ?
C106 C105 P4 124.5(3) . . ?
C107 C106 C105 120.7(4) . . ?
C107 C106 H106 119.6 . . ?
C105 C106 H106 119.6 . . ?
C108 C107 C106 120.5(5) . . ?
C108 C107 H107 119.8 . . ?
C106 C107 H107 119.8 . . ?
C109 C108 C107 119.8(5) . . ?
C109 C108 H108 120.1 . . ?
C107 C108 H108 120.1 . . ?
C108 C109 C110 120.3(4) . . ?
C108 C109 H109 119.9 . . ?
C110 C109 H109 119.9 . . ?
C109 C110 C105 121.0(4) . . ?
C109 C110 H110 119.5 . . ?
C105 C110 H110 119.5 . . ?
C112 C111 C116 118.7(4) . . ?
C112 C111 P4 124.1(3) . . ?
C116 C111 P4 117.1(3) . . ?
C111 C112 C113 119.2(5) . . ?
C111 C112 H112 120.4 . . ?
C113 C112 H112 120.4 . . ?
C114 C113 C112 120.9(4) . . ?
C114 C113 H113 119.5 . . ?
C112 C113 H113 119.5 . . ?
C113 C114 C115 119.9(4) . . ?
C113 C114 H114 120.1 . . ?
C115 C114 H114 120.1 . . ?
C116 C115 C114 119.8(5) . . ?
C116 C115 H115 120.1 . . ?
C114 C115 H115 120.1 . . ?
C115 C116 C111 121.4(4) . . ?
C115 C116 H116 119.3 . . ?
C111 C116 H116 119.3 . . ?
C14 O1 C17 117.4(3) . . ?
C31 O2 C34 116.9(3) . . ?
C72 O3 C75 116.9(4) . . ?
C89 O4 C92 117.3(3) . . ?
C1 P1 C41 100.66(17) . . ?
C1 P1 C35 102.70(18) . . ?
C41 P1 C35 102.79(17) . . ?
C19 P2 C47 101.83(17) . . ?
C19 P2 C53 103.92(16) . . ?
C47 P2 C53 103.76(17) . . ?
C59 P3 C93 101.87(17) . . ?
C59 P3 C99 103.55(17) . . ?
C93 P3 C99 103.35(17) . . ?
C77 P4 C111 100.85(16) . . ?
C77 P4 C105 102.02(18) . . ?
C111 P4 C105 104.00(17) . . ?

loop_
_geom_bond_atom_site_label_1
_geom_bond_atom_site_label_2
_geom_bond_distance
_geom_bond_site_symmetry_2
_geom_bond_publ_flag
C1 C2 1.390(5) . ?
C1 C10 1.418(5) . ?
C1 P1 1.828(4) . ?
C2 C3 1.427(5) . ?
C2 C18 1.502(4) . ?
C3 C4 1.419(5) . ?
C3 C8 1.423(4) . ?
C4 C5 1.364(6) . ?
C4 H4 0.9500 . ?
C5 C6 1.417(5) . ?
C5 H5 0.9500 . ?
C6 C7 1.374(5) . ?
C6 C11 1.482(5) . ?
C7 C8 1.406(5) . ?
C7 H7 0.9500 . ?
C8 C9 1.407(5) . ?
C9 C10 1.364(5) . ?
C9 H9 0.9500 . ?
C10 H10 0.9500 . ?
C11 C12 1.385(5) . ?
C11 C16 1.408(5) . ?
C12 C13 1.383(6) . ?
C12 H12 0.9500 . ?
C13 C14 1.398(5) . ?
C13 H13 0.9500 . ?
C14 O1 1.370(5) . ?
C14 C15 1.380(5) . ?
C15 C16 1.366(6) . ?
C15 H15 0.9500 . ?
C16 H16 0.9500 . ?
C17 O1 1.425(5) . ?
C17 H17A 0.9800 . ?
C17 H17B 0.9800 . ?
C17 H17C 0.9800 . ?
C18 C19 1.385(5) . ?
C18 C27 1.426(5) . ?
C19 C20 1.423(5) . ?
C19 P2 1.827(4) . ?
C20 C21 1.364(5) . ?
C20 H20 0.9500 . ?
C21 C22 1.419(5) . ?
C21 H21 0.9500 . ?
C22 C23 1.413(5) . ?
C22 C27 1.430(4) . ?
C23 C24 1.379(5) . ?
C23 H23 0.9500 . ?
C24 C25 1.424(5) . ?
C24 C28 1.485(5) . ?
C25 C26 1.361(5) . ?
C25 H25 0.9500 . ?
C26 C27 1.412(5) . ?
C26 H26 0.9500 . ?
C28 C33 1.385(5) . ?
C28 C29 1.397(5) . ?
C29 C30 1.377(5) . ?
C29 H29 0.9500 . ?
C30 C31 1.391(5) . ?
C30 H30 0.9500 . ?
C31 O2 1.364(4) . ?
C31 C32 1.372(5) . ?
C32 C33 1.393(5) . ?
C32 H32 0.9500 . ?
C33 H33 0.9500 . ?
C34 O2 1.430(5) . ?
C34 H34A 0.9800 . ?
C34 H34B 0.9800 . ?
C34 H34C 0.9800 . ?
C35 C40 1.379(6) . ?
C35 C36 1.390(6) . ?
C35 P1 1.839(4) . ?
C36 C37 1.390(6) . ?
C36 H36 0.9500 . ?
C37 C38 1.365(9) . ?
C37 H37 0.9500 . ?
C38 C39 1.378(8) . ?
C38 H38 0.9500 . ?
C39 C40 1.393(6) . ?
C39 H39 0.9500 . ?
C40 H40 0.9500 . ?
C41 C42 1.380(5) . ?
C41 C46 1.399(6) . ?
C41 P1 1.831(4) . ?
C42 C43 1.393(7) . ?
C42 H42 0.9500 . ?
C43 C44 1.355(8) . ?
C43 H43 0.9500 . ?
C44 C45 1.385(8) . ?
C44 H44 0.9500 . ?
C45 C46 1.371(6) . ?
C45 H45 0.9500 . ?
C46 H46 0.9500 . ?
C47 C52 1.389(5) . ?
C47 C48 1.393(6) . ?
C47 P2 1.829(4) . ?
C48 C49 1.375(6) . ?
C48 H48 0.9500 . ?
C49 C50 1.380(7) . ?
C49 H49 0.9500 . ?
C50 C51 1.376(8) . ?
C50 H50 0.9500 . ?
C51 C52 1.394(7) . ?
C51 H51 0.9500 . ?
C52 H52 0.9500 . ?
C53 C54 1.387(6) . ?
C53 C58 1.392(5) . ?
C53 P2 1.830(4) . ?
C54 C55 1.384(7) . ?
C54 H54 0.9500 . ?
C55 C56 1.378(7) . ?
C55 H55 0.9500 . ?
C56 C57 1.371(7) . ?
C56 H56 0.9500 . ?
C57 C58 1.387(6) . ?
C57 H57 0.9500 . ?
C58 H58 0.9500 . ?
C59 C60 1.378(5) . ?
C59 C68 1.429(5) . ?
C59 P3 1.822(4) . ?
C60 C61 1.437(5) . ?
C60 C76 1.508(4) . ?
C61 C62 1.413(5) . ?
C61 C66 1.418(4) . ?
C62 C63 1.366(5) . ?
C62 H62 0.9500 . ?
C63 C64 1.418(5) . ?
C63 H63 0.9500 . ?
C64 C65 1.373(6) . ?
C64 C69 1.490(5) . ?
C65 C66 1.408(5) . ?
C65 H65 0.9500 . ?
C66 C67 1.410(6) . ?
C67 C68 1.365(6) . ?
C67 H67 0.9500 . ?
C68 H68 0.9500 . ?
C69 C70 1.388(6) . ?
C69 C74 1.405(5) . ?
C70 C71 1.388(6) . ?
C70 H70 0.9500 . ?
C71 C72 1.383(6) . ?
C71 H71 0.9500 . ?
C72 O3 1.362(5) . ?
C72 C73 1.372(7) . ?
C73 C74 1.380(6) . ?
C73 H73 0.9500 . ?
C74 H74 0.9500 . ?
C75 O3 1.415(7) . ?
C75 H75A 0.9800 . ?
C75 H75B 0.9800 . ?
C75 H75C 0.9800 . ?
C76 C77 1.385(5) . ?
C76 C85 1.425(5) . ?
C77 C78 1.422(4) . ?
C77 P4 1.831(4) . ?
C78 C79 1.366(5) . ?
C78 H78 0.9500 . ?
C79 C80 1.418(5) . ?
C79 H79 0.9500 . ?
C80 C81 1.414(5) . ?
C80 C85 1.423(4) . ?
C81 C82 1.385(5) . ?
C81 H81 0.9500 . ?
C82 C83 1.419(5) . ?
C82 C86 1.473(5) . ?
C83 C84 1.356(5) . ?
C83 H83 0.9500 . ?
C84 C85 1.419(5) . ?
C84 H84 0.9500 . ?
C86 C91 1.384(5) . ?
C86 C87 1.408(5) . ?
C87 C88 1.371(6) . ?
C87 H87 0.9500 . ?
C88 C89 1.392(6) . ?
C88 H88 0.9500 . ?
C89 O4 1.364(5) . ?
C89 C90 1.386(6) . ?
C90 C91 1.385(6) . ?
C90 H90 0.9500 . ?
C91 H91 0.9500 . ?
C92 O4 1.421(5) . ?
C92 H92A 0.9800 . ?
C92 H92B 0.9800 . ?
C92 H92C 0.9800 . ?
C93 C98 1.386(6) . ?
C93 C94 1.404(5) . ?
C93 P3 1.833(4) . ?
C94 C95 1.378(6) . ?
C94 H94 0.9500 . ?
C95 C96 1.381(7) . ?
C95 H95 0.9500 . ?
C96 C97 1.381(7) . ?
C96 H96 0.9500 . ?
C97 C98 1.395(6) . ?
C97 H97 0.9500 . ?
C98 H98 0.9500 . ?
C99 C104 1.389(6) . ?
C99 C100 1.403(6) . ?
C99 P3 1.841(4) . ?
C100 C101 1.379(6) . ?
C100 H100 0.9500 . ?
C101 C102 1.387(8) . ?
C101 H101 0.9500 . ?
C102 C103 1.371(8) . ?
C102 H102 0.9500 . ?
C103 C104 1.392(6) . ?
C103 H103 0.9500 . ?
C104 H104 0.9500 . ?
C105 C110 1.392(5) . ?
C105 C106 1.393(6) . ?
C105 P4 1.843(4) . ?
C106 C107 1.386(6) . ?
C106 H106 0.9500 . ?
C107 C108 1.375(7) . ?
C107 H107 0.9500 . ?
C108 C109 1.364(8) . ?
C108 H108 0.9500 . ?
C109 C110 1.392(7) . ?
C109 H109 0.9500 . ?
C110 H110 0.9500 . ?
C111 C112 1.388(6) . ?
C111 C116 1.395(6) . ?
C111 P4 1.832(4) . ?
C112 C113 1.415(6) . ?
C112 H112 0.9500 . ?
C113 C114 1.359(8) . ?
C113 H113 0.9500 . ?
C114 C115 1.390(7) . ?
C114 H114 0.9500 . ?
C115 C116 1.374(6) . ?
C115 H115 0.9500 . ?
C116 H116 0.9500 . ?
